data_7160768
loop_
_publ_author_name
'Khandare, Sopan Pralhad'
'Mandal, Arnab'
'Patra, Abhijit'
'Bates, Roderick W.'

_publ_section_title
;
 Donor acceptor phenanthrenes and benzoquinolines: synthesis by C-H
 activation and their photophysical properties.
;
_journal_issue 41
_journal_name_full 'Organic &amp; biomolecular chemistry'
_journal_page_first 9424
_journal_page_last 9429
_journal_paper_doi 10.1039/d5ob01351h
_journal_volume 23
_journal_year 2025
_chemical_formula_sum 'C17 H13 N O2'
_chemical_formula_weight 263.28
_chemical_melting_point 403.0(10)
_chemical_name_systematic 5,6-dimethoxyphenanthrene-3-carbonitrile
_space_group_crystal_system monoclinic
_space_group_IT_number 14
_space_group_name_Hall '-P 2ybc'
_space_group_name_H-M_alt 'P 1 21/c 1'
_atom_sites_solution_hydrogens geom
_atom_sites_solution_primary dual
_audit_update_record
;
2025-04-09 deposited with the CCDC.	2025-10-02 downloaded from the CCDC.
;
_cell_angle_alpha 90
_cell_angle_beta 90.993(5)
_cell_angle_gamma 90
_cell_formula_units_Z 4
_cell_length_a 17.1619(13)
_cell_length_b 4.1957(3)
_cell_length_c 17.1569(12)
_cell_measurement_reflns_used 3928
_cell_measurement_temperature 100.(2)
_cell_measurement_theta_max 67.5768
_cell_measurement_theta_min 5.1552
_cell_volume 1235.22(15)
_computing_cell_refinement 'SAINT V8.38A (Bruker AXS Inc., 2017)'
_computing_data_collection 'APEX3 (Bruker AXS Inc., 2018)'
_computing_data_reduction 'SAINT V8.38A (Bruker AXS Inc., 2017)'
_computing_molecular_graphics 'XP (Bruker AXS Inc., 2018)'
_computing_publication_material 'APEX3 (Bruker AXS Inc., 2018)'
_computing_structure_refinement 'SHELXL-2018/3 (Sheldrick, 2018)'
_computing_structure_solution 'XT, VERSION 2014/5'
_diffrn_ambient_temperature 100.(2)
_diffrn_detector_area_resol_mean 8.3333
_diffrn_measured_fraction_theta_full 0.972
_diffrn_measured_fraction_theta_max 0.972
_diffrn_measurement_device_type 'CCD area detector'
_diffrn_measurement_method 'phi and omega scans'
_diffrn_radiation_monochromator 'Multilayer Mirror'
_diffrn_radiation_type CuK\a
_diffrn_radiation_wavelength 1.54178
_diffrn_reflns_av_R_equivalents 0.0803
_diffrn_reflns_av_unetI/netI 0.0943
_diffrn_reflns_limit_h_max 20
_diffrn_reflns_limit_h_min -20
_diffrn_reflns_limit_k_max 5
_diffrn_reflns_limit_k_min -4
_diffrn_reflns_limit_l_max 15
_diffrn_reflns_limit_l_min -20
_diffrn_reflns_number 6935
_diffrn_reflns_theta_full 67.57
_diffrn_reflns_theta_max 67.57
_diffrn_reflns_theta_min 2.58
_diffrn_source 'Incoatec Microfocus Source'
_diffrn_source_type 'Bruker Kappa Duo APEX2'
_exptl_absorpt_coefficient_mu 0.751
_exptl_absorpt_correction_T_max 0.99
_exptl_absorpt_correction_T_min 0.52
_exptl_absorpt_correction_type multi-scan
_exptl_absorpt_process_details
;
SADABS-2016/2 - Bruker AXS area detector scaling and absorption correction
;
_exptl_crystal_colour colourless
_exptl_crystal_density_diffrn 1.416
_exptl_crystal_density_method 'not measured'
_exptl_crystal_description needle
_exptl_crystal_F_000 552
_exptl_crystal_recrystallization_method 'Re-crystallisation from solvent: dichloromethane'
_exptl_crystal_size_max 0.320
_exptl_crystal_size_mid 0.020
_exptl_crystal_size_min 0.010
_refine_diff_density_max 0.353
_refine_diff_density_min -0.528
_refine_ls_extinction_method none
_refine_ls_goodness_of_fit_ref 1.045
_refine_ls_hydrogen_treatment constr
_refine_ls_matrix_type full
_refine_ls_number_parameters 183
_refine_ls_number_reflns 2155
_refine_ls_number_restraints 0
_refine_ls_restrained_S_all 1.045
_refine_ls_R_factor_all 0.0808
_refine_ls_R_factor_gt 0.0736
_refine_ls_shift/su_max 0.000
_refine_ls_shift/su_mean 0.000
_refine_ls_structure_factor_coef Fsqd
_refine_ls_weighting_details 'w=1/[\s^2^(Fo^2^)+(0.1541P)^2^] where P=(Fo^2^+2Fc^2^)/3'
_refine_ls_weighting_scheme calc
_refine_ls_wR_factor_gt 0.1944
_refine_ls_wR_factor_ref 0.2124
_reflns_number_gt 1809
_reflns_number_total 2155
_reflns_threshold_expression 'I > 2\s(I)'
_cod_data_source_file d5ob01351h2.cif
_cod_data_source_block rb131s
_cod_depositor_comments
;
The following automatic conversions were performed:

data item '_chemical_melting_point' value '402-404' was changed to
'403.0(10)' -- the average value was taken and precision was
estimated.

data item '_exptl_absorpt_correction_type' value 'Multi-Scan' was
changed to 'multi-scan' in accordance with the
/home/data/users/saulius/crontab/automatic-downloads/rss-feeds/RSC/lib/dictionaries/cif_core.dic
dictionary named 'cif_core.dic' version 2.4.2 last updated on
2011-04-26.

Automatic conversion script
Id: cif_fix_values 8170 2020-07-09 18:12:32Z antanas 

 Adding full bibliography for 7160763--7160769.cif.
;
_cod_database_code 7160768

loop_
_space_group_symop_operation_xyz
'x, y, z'
'-x, y+1/2, -z+1/2'
'-x, -y, -z'
'x, -y-1/2, z-1/2'

loop_
_atom_site_type_symbol
_atom_site_label
_atom_site_fract_x
_atom_site_fract_y
_atom_site_fract_z
_atom_site_U_iso_or_equiv
_atom_site_adp_type
_atom_site_calc_flag
_atom_site_refinement_flags_adp
_atom_site_refinement_flags_occupancy
_atom_site_refinement_flags_posn
_atom_site_occupancy
_atom_site_disorder_assembly
_atom_site_disorder_group
C C1 0.08992(12) -0.2092(5) 0.50219(12) 0.0245(5) Uani d . . . 1 . .
C C2 0.11098(12) -0.0920(5) 0.57858(11) 0.0220(5) Uani d . . . 1 . .
C C3 0.06432(12) -0.1639(5) 0.64289(13) 0.0250(5) Uani d . . . 1 . .
H H3 0.018669 -0.29023 0.636859 0.03 Uiso calc U . R 1 . .
C C4 0.08644(12) -0.0471(5) 0.71418(12) 0.0247(5) Uani d . . . 1 . .
H H4 0.055191 -0.092969 0.757948 0.03 Uiso calc U . R 1 . .
C C5 0.15415(12) 0.1393(5) 0.72497(12) 0.0226(5) Uani d . . . 1 . .
C C6 0.17258(13) 0.2695(5) 0.80031(12) 0.0245(5) Uani d . . . 1 . .
H H6 0.139902 0.223904 0.843022 0.029 Uiso calc U . R 1 . .
C C7 0.23576(13) 0.4559(5) 0.81116(11) 0.0251(5) Uani d . . . 1 . .
H H7 0.24542 0.547204 0.861075 0.03 Uiso calc U . R 1 . .
C C8 0.28864(12) 0.5201(5) 0.74972(11) 0.0223(5) Uani d . . . 1 . .
C C9 0.35546(13) 0.7051(5) 0.76478(12) 0.0242(5) Uani d . . . 1 . .
H H9 0.36312 0.794346 0.815222 0.029 Uiso calc U . R 1 . .
C C10 0.41000(13) 0.7608(5) 0.70881(13) 0.0245(5) Uani d . . . 1 . .
H H10 0.454568 0.888144 0.720005 0.029 Uiso calc U . R 1 . .
C C11 0.39854(12) 0.6258(5) 0.63491(12) 0.0221(5) Uani d . . . 1 . .
C C12 0.33152(12) 0.4492(5) 0.61727(11) 0.0203(5) Uani d . . . 1 . .
C C13 0.27459(12) 0.3902(5) 0.67359(11) 0.0202(5) Uani d . . . 1 . .
C C14 0.20310(12) 0.2048(5) 0.66054(12) 0.0204(5) Uani d . . . 1 . .
C C15 0.17857(12) 0.0854(5) 0.58720(11) 0.0222(5) Uani d . . . 1 . .
H H15 0.209159 0.127744 0.542753 0.027 Uiso calc U . R 1 . .
C C16 0.30599(12) 0.5357(5) 0.48306(11) 0.0237(5) Uani d . . . 1 . .
H H16A 0.252592 0.611412 0.490393 0.036 Uiso calc U . R 1 . .
H H16B 0.309526 0.429913 0.432321 0.036 Uiso calc U . R 1 . .
H H16C 0.341929 0.717161 0.484995 0.036 Uiso calc U . R 1 . .
C C17 0.51907(12) 0.8360(6) 0.59033(12) 0.0263(6) Uani d . . . 1 . .
H H17A 0.504281 1.057649 0.600363 0.039 Uiso calc U . R 1 . .
H H17B 0.552672 0.827284 0.544771 0.039 Uiso calc U . R 1 . .
H H17C 0.547249 0.750428 0.635879 0.039 Uiso calc U . R 1 . .
N N1 0.07502(11) -0.3056(5) 0.44074(11) 0.0317(5) Uani d . . . 1 . .
O O1 0.32639(8) 0.3138(3) 0.54387(8) 0.0211(4) Uani d . . . 1 . .
O O2 0.45042(8) 0.6499(4) 0.57568(8) 0.0242(5) Uani d . . . 1 . .

loop_
_atom_site_aniso_label
_atom_site_aniso_U_11
_atom_site_aniso_U_22
_atom_site_aniso_U_33
_atom_site_aniso_U_12
_atom_site_aniso_U_13
_atom_site_aniso_U_23
C1 0.0239(10) 0.0176(12) 0.0319(11) 0.0013(8) 0.0006(8) -0.0003(9)
C2 0.0250(10) 0.0121(11) 0.0289(11) 0.0029(8) -0.0027(8) 0.0002(8)
C3 0.0262(10) 0.0166(12) 0.0322(11) 0.0019(8) 0.0007(8) 0.0016(8)
C4 0.0270(11) 0.0172(12) 0.0300(10) 0.0030(8) 0.0030(8) 0.0026(8)
C5 0.0283(11) 0.0120(12) 0.0276(10) 0.0066(8) -0.0005(8) 0.0031(8)
C6 0.0303(11) 0.0164(12) 0.0269(10) 0.0042(8) 0.0019(8) 0.0004(8)
C7 0.0349(11) 0.0151(12) 0.0253(9) 0.0051(9) -0.0001(8) 0.0005(8)
C8 0.0302(11) 0.0111(11) 0.0257(10) 0.0048(8) -0.0026(8) -0.0003(8)
C9 0.0319(11) 0.0135(12) 0.0270(10) 0.0033(8) -0.0046(8) -0.0003(8)
C10 0.0283(11) 0.0132(12) 0.0317(11) 0.0004(8) -0.0049(8) -0.0018(8)
C11 0.0270(11) 0.0120(11) 0.0272(10) 0.0045(8) -0.0002(8) 0.0001(7)
C12 0.0271(10) 0.0090(10) 0.0245(9) 0.0044(8) -0.0042(7) 0.0005(8)
C13 0.0271(11) 0.0079(11) 0.0255(10) 0.0035(8) -0.0020(8) -0.0004(7)
C14 0.0259(10) 0.0090(11) 0.0263(10) 0.0036(8) -0.0019(8) 0.0008(8)
C15 0.0266(10) 0.0114(11) 0.0284(10) 0.0035(8) -0.0002(8) 0.0005(8)
C16 0.0310(11) 0.0142(12) 0.0259(9) -0.0002(8) -0.0021(8) 0.0011(8)
C17 0.0251(11) 0.0188(13) 0.0350(11) -0.0040(8) -0.0021(9) 0.0010(8)
N1 0.0298(10) 0.0287(13) 0.0367(11) -0.0025(8) 0.0010(8) -0.0046(8)
O1 0.0268(8) 0.0124(8) 0.0240(7) 0.0015(5) -0.0001(6) -0.0010(5)
O2 0.0256(8) 0.0177(9) 0.0294(8) -0.0031(6) 0.0006(6) -0.0016(6)

loop_
_atom_type_symbol
_atom_type_description
_atom_type_scat_dispersion_real
_atom_type_scat_dispersion_imag
_atom_type_scat_source
C C 0.0181 0.0091 'International Tables Vol C Tables 4.2.6.8 and 6.1.1.4'
H H 0.0000 0.0000 'International Tables Vol C Tables 4.2.6.8 and 6.1.1.4'
N N 0.0311 0.0180 'International Tables Vol C Tables 4.2.6.8 and 6.1.1.4'
O O 0.0492 0.0322 'International Tables Vol C Tables 4.2.6.8 and 6.1.1.4'

loop_
_geom_angle_atom_site_label_1
_geom_angle_atom_site_label_2
_geom_angle_atom_site_label_3
_geom_angle_site_symmetry_1
_geom_angle_site_symmetry_3
_geom_angle
_geom_angle_publ_flag
N1 C1 C2 . . 178.2(2) ?
C15 C2 C3 . . 121.25(19) ?
C15 C2 C1 . . 118.53(18) ?
C3 C2 C1 . . 120.21(19) ?
C4 C3 C2 . . 118.2(2) ?
C4 C3 H3 . . 120.9 ?
C2 C3 H3 . . 120.9 ?
C3 C4 C5 . . 122.16(19) ?
C3 C4 H4 . . 118.9 ?
C5 C4 H4 . . 118.9 ?
C4 C5 C14 . . 120.01(19) ?
C4 C5 C6 . . 119.89(19) ?
C14 C5 C6 . . 120.1(2) ?
C7 C6 C5 . . 120.70(19) ?
C7 C6 H6 . . 119.7 ?
C5 C6 H6 . . 119.7 ?
C6 C7 C8 . . 121.83(19) ?
C6 C7 H7 . . 119.1 ?
C8 C7 H7 . . 119.1 ?
C9 C8 C7 . . 119.69(19) ?
C9 C8 C13 . . 120.14(19) ?
C7 C8 C13 . . 120.2(2) ?
C10 C9 C8 . . 121.98(19) ?
C10 C9 H9 . . 119.0 ?
C8 C9 H9 . . 119.0 ?
C9 C10 C11 . . 118.6(2) ?
C9 C10 H10 . . 120.7 ?
C11 C10 H10 . . 120.7 ?
O2 C11 C12 . . 115.01(18) ?
O2 C11 C10 . . 124.11(19) ?
C12 C11 C10 . . 120.88(19) ?
O1 C12 C11 . . 117.02(17) ?
O1 C12 C13 . . 121.25(18) ?
C11 C12 C13 . . 121.54(18) ?
C12 C13 C8 . . 116.82(19) ?
C12 C13 C14 . . 125.25(18) ?
C8 C13 C14 . . 117.92(18) ?
C15 C14 C5 . . 116.85(19) ?
C15 C14 C13 . . 124.05(18) ?
C5 C14 C13 . . 119.10(18) ?
C2 C15 C14 . . 121.50(18) ?
C2 C15 H15 . . 119.2 ?
C14 C15 H15 . . 119.2 ?
O1 C16 H16A . . 109.5 ?
O1 C16 H16B . . 109.5 ?
H16A C16 H16B . . 109.5 ?
O1 C16 H16C . . 109.5 ?
H16A C16 H16C . . 109.5 ?
H16B C16 H16C . . 109.5 ?
O2 C17 H17A . . 109.5 ?
O2 C17 H17B . . 109.5 ?
H17A C17 H17B . . 109.5 ?
O2 C17 H17C . . 109.5 ?
H17A C17 H17C . . 109.5 ?
H17B C17 H17C . . 109.5 ?
C12 O1 C16 . . 113.95(15) ?
C11 O2 C17 . . 117.04(16) ?

loop_
_geom_bond_atom_site_label_1
_geom_bond_atom_site_label_2
_geom_bond_site_symmetry_2
_geom_bond_distance
_geom_bond_publ_flag
C1 N1 . 1.154(3) ?
C1 C2 . 1.440(3) ?
C2 C15 . 1.384(3) ?
C2 C3 . 1.407(3) ?
C3 C4 . 1.365(3) ?
C3 H3 . 0.95 ?
C4 C5 . 1.410(3) ?
C4 H4 . 0.95 ?
C5 C14 . 1.427(3) ?
C5 C6 . 1.434(3) ?
C6 C7 . 1.347(3) ?
C6 H6 . 0.95 ?
C7 C8 . 1.428(3) ?
C7 H7 . 0.95 ?
C8 C9 . 1.405(3) ?
C8 C13 . 1.432(3) ?
C9 C10 . 1.373(3) ?
C9 H9 . 0.95 ?
C10 C11 . 1.399(3) ?
C10 H10 . 0.95 ?
C11 O2 . 1.367(3) ?
C11 C12 . 1.397(3) ?
C12 O1 . 1.383(2) ?
C12 C13 . 1.408(3) ?
C13 C14 . 1.467(3) ?
C14 C15 . 1.412(3) ?
C15 H15 . 0.95 ?
C16 O1 . 1.437(2) ?
C16 H16A . 0.98 ?
C16 H16B . 0.98 ?
C16 H16C . 0.98 ?
C17 O2 . 1.432(2) ?
C17 H17A . 0.98 ?
C17 H17B . 0.98 ?
C17 H17C . 0.98 ?
